data_4068049
loop_
_publ_author_name
'Khlebnikov, Vsevolod'
'Meduri, Angelo'
'Mueller-Bunz, Helge'
'Montini, Tiziano'
'Fornasiero, Paolo'
'Zangrando, Ennio'
'Milani, Barbara'
'Albrecht, Martin'

_publ_section_title
;
 Palladium Carbene Complexes for Selective Alkene Di- and Oligomerization
;
_journal_issue 3
_journal_name_full Organometallics
_journal_page_first 976
_journal_paper_doi 10.1021/om201027y
_journal_volume 31
_journal_year 2012
_chemical_formula_moiety 'C20 H23 N4 Pd, F6 P'
_chemical_formula_sum 'C20 H23 F6 N4 P Pd'
_chemical_formula_weight 570.79
_chemical_name_systematic
; 
 ? 
;
_space_group_IT_number 14
_symmetry_cell_setting monoclinic
_symmetry_space_group_name_Hall '-P 2ybc'
_symmetry_space_group_name_H-M 'P 1 21/c 1'
_atom_sites_solution_hydrogens geom
_atom_sites_solution_primary direct
_atom_sites_solution_secondary difmap
_audit_creation_method SHELXL-97
_cell_angle_alpha 90.00
_cell_angle_beta 105.147(3)
_cell_angle_gamma 90.00
_cell_formula_units_Z 4
_cell_length_a 12.6559(3)
_cell_length_b 14.9426(3)
_cell_length_c 12.3617(3)
_cell_measurement_reflns_used 30593
_cell_measurement_temperature 100(2)
_cell_measurement_theta_max 32.9440
_cell_measurement_theta_min 3.3192
_cell_volume 2256.53(9)
_computing_cell_refinement
; 
CrysAlisPro, Oxford Diffraction Ltd., 
Version 1.171.34.36 (release 02-08-2010 CrysAlis171 .NET) 
(compiled Aug  2 2010,13:00:58) 
;
_computing_data_collection
; 
CrysAlisPro, Oxford Diffraction Ltd., 
Version 1.171.34.36 (release 02-08-2010 CrysAlis171 .NET) 
(compiled Aug  2 2010,13:00:58) 
;
_computing_data_reduction
; 
CrysAlisPro, Oxford Diffraction Ltd., 
Version 1.171.34.36 (release 02-08-2010 CrysAlis171 .NET) 
(compiled Aug  2 2010,13:00:58) 
;
_computing_structure_refinement 'SHELXL-97 (Sheldrick, 2008)'
_computing_structure_solution 'SHELXS-97 (Sheldrick, 2008)'
_diffrn_ambient_temperature 100(2)
_diffrn_detector_area_resol_mean 10.3196
_diffrn_measured_fraction_theta_full 0.994
_diffrn_measured_fraction_theta_max 0.945
_diffrn_measurement_device_type 'SuperNova, Dual, Cu at zero, Atlas'
_diffrn_measurement_method '\w scans'
_diffrn_radiation_monochromator mirror
_diffrn_radiation_source 'SuperNova (Mo) X-ray Source'
_diffrn_radiation_type MoK\a
_diffrn_radiation_wavelength 0.71073
_diffrn_reflns_av_R_equivalents 0.0376
_diffrn_reflns_av_sigmaI/netI 0.0222
_diffrn_reflns_limit_h_max 19
_diffrn_reflns_limit_h_min -19
_diffrn_reflns_limit_k_max 22
_diffrn_reflns_limit_k_min -22
_diffrn_reflns_limit_l_max 18
_diffrn_reflns_limit_l_min -18
_diffrn_reflns_number 57565
_diffrn_reflns_theta_full 32.00
_diffrn_reflns_theta_max 33.02
_diffrn_reflns_theta_min 3.34
_exptl_absorpt_coefficient_mu 0.958
_exptl_absorpt_correction_T_max 0.917
_exptl_absorpt_correction_T_min 0.871
_exptl_absorpt_correction_type analytical
_exptl_absorpt_process_details
; 
CrysAlisPro, Oxford Diffraction Ltd., 
Version 1.171.34.36 (release 02-08-2010 CrysAlis171 .NET) 
(compiled Aug  2 2010,13:00:58) 
Analytical numeric absorption correction using a multifaceted crystal
model based on expressions derived by R.C. Clark & J.S. Reid.
(Clark, R. C. & Reid, J. S. (1995). Acta Cryst. A51, 887-897)
;
_exptl_crystal_colour colourless
_exptl_crystal_density_diffrn 1.680
_exptl_crystal_density_method 'not measured'
_exptl_crystal_description block
_exptl_crystal_F_000 1144
_exptl_crystal_size_max 0.2435
_exptl_crystal_size_mid 0.1614
_exptl_crystal_size_min 0.1291
_refine_diff_density_max 0.634
_refine_diff_density_min -0.509
_refine_diff_density_rms 0.076
_refine_ls_extinction_method none
_refine_ls_goodness_of_fit_ref 1.081
_refine_ls_hydrogen_treatment constr
_refine_ls_matrix_type full
_refine_ls_number_parameters 294
_refine_ls_number_reflns 8057
_refine_ls_number_restraints 0
_refine_ls_restrained_S_all 1.081
_refine_ls_R_factor_all 0.0306
_refine_ls_R_factor_gt 0.0244
_refine_ls_shift/su_max 0.001
_refine_ls_shift/su_mean 0.000
_refine_ls_structure_factor_coef Fsqd
_refine_ls_weighting_details 'calc w=1/[\s^2^(Fo^2^)+(0.0241P)^2^+1.2579P] where P=(Fo^2^+2Fc^2^)/3'
_refine_ls_weighting_scheme calc
_refine_ls_wR_factor_gt 0.0568
_refine_ls_wR_factor_ref 0.0608
_reflns_number_gt 7122
_reflns_number_total 8057
_reflns_threshold_expression I>2\s(I)
_cod_data_source_file om201027y_si_002.cif
_cod_data_source_block alb70(6b)
_cod_original_sg_symbol_H-M 'P 21/c'
_cod_database_code 4068049

loop_
_symmetry_equiv_pos_as_xyz
'x, y, z'
'-x, y+1/2, -z+1/2'
'-x, -y, -z'
'x, -y-1/2, z-1/2'

loop_
_atom_site_label
_atom_site_type_symbol
_atom_site_fract_x
_atom_site_fract_y
_atom_site_fract_z
_atom_site_U_iso_or_equiv
_atom_site_adp_type
_atom_site_occupancy
_atom_site_symmetry_multiplicity
_atom_site_calc_flag
_atom_site_refinement_flags
Pd Pd 0.219171(8) 0.418521(6) 0.907881(8) 0.01584(3) Uani 1 1 d .
C1 C 0.10463(11) 0.20110(9) 0.77109(12) 0.0182(2) Uani 1 1 d .
C2 C 0.12648(11) 0.13218(9) 0.85041(12) 0.0196(2) Uani 1 1 d .
C7 C 0.24201(13) 0.10647(11) 0.91144(14) 0.0285(3) Uani 1 1 d .
H7A H 0.2413 0.0729 0.9794 0.043 Uiso 1 1 calc R
H7B H 0.2863 0.1607 0.9320 0.043 Uiso 1 1 calc R
H7C H 0.2735 0.0691 0.8626 0.043 Uiso 1 1 calc R
C3 C 0.03719(12) 0.08833(9) 0.87207(13) 0.0211(3) Uani 1 1 d .
H3 H 0.0498 0.0415 0.9259 0.025 Uiso 1 1 calc R
C4 C -0.07026(11) 0.11110(9) 0.81704(12) 0.0205(3) Uani 1 1 d .
C8 C -0.16452(13) 0.06528(11) 0.84777(14) 0.0265(3) Uani 1 1 d .
H8A H -0.2337 0.0870 0.7990 0.040 Uiso 1 1 calc R
H8B H -0.1620 0.0786 0.9260 0.040 Uiso 1 1 calc R
H8C H -0.1591 0.0005 0.8383 0.040 Uiso 1 1 calc R
C5 C -0.08796(11) 0.17792(9) 0.73565(12) 0.0215(3) Uani 1 1 d .
H5 H -0.1609 0.1921 0.6958 0.026 Uiso 1 1 calc R
C6 C -0.00141(11) 0.22464(9) 0.71094(12) 0.0204(2) Uani 1 1 d .
C9 C -0.02250(13) 0.29889(11) 0.62582(14) 0.0276(3) Uani 1 1 d .
H9A H -0.1011 0.3024 0.5895 0.041 Uiso 1 1 calc R
H9B H 0.0174 0.2869 0.5693 0.041 Uiso 1 1 calc R
H9C H 0.0024 0.3558 0.6633 0.041 Uiso 1 1 calc R
N1 N 0.19601(9) 0.24944(8) 0.74985(10) 0.0188(2) Uani 1 1 d .
C10 C 0.23752(11) 0.32766(8) 0.79811(11) 0.0171(2) Uani 1 1 d .
C11 C 0.25570(12) 0.21819(10) 0.67755(13) 0.0235(3) Uani 1 1 d .
H11 H 0.2421 0.1647 0.6346 0.028 Uiso 1 1 calc R
C12 C 0.33613(12) 0.27757(9) 0.67953(13) 0.0224(3) Uani 1 1 d .
H12 H 0.3902 0.2744 0.6389 0.027 Uiso 1 1 calc R
N2 N 0.32379(9) 0.34447(7) 0.75337(10) 0.0175(2) Uani 1 1 d .
C13 C 0.38819(11) 0.42206(8) 0.78429(12) 0.0170(2) Uani 1 1 d .
C14 C 0.46746(12) 0.44829(10) 0.73212(13) 0.0224(3) Uani 1 1 d .
H14 H 0.4835 0.4135 0.6741 0.027 Uiso 1 1 calc R
C15 C 0.52274(12) 0.52787(10) 0.76834(13) 0.0244(3) Uani 1 1 d .
H15 H 0.5775 0.5488 0.7346 0.029 Uiso 1 1 calc R
C16 C 0.49758(12) 0.57630(9) 0.85369(14) 0.0239(3) Uani 1 1 d .
H16 H 0.5358 0.6300 0.8802 0.029 Uiso 1 1 calc R
C17 C 0.41607(12) 0.54535(9) 0.89985(12) 0.0211(3) Uani 1 1 d .
H17 H 0.3979 0.5792 0.9575 0.025 Uiso 1 1 calc R
N3 N 0.36161(9) 0.46869(7) 0.86567(10) 0.0176(2) Uani 1 1 d .
C18 C 0.07538(12) 0.37049(11) 0.92945(13) 0.0252(3) Uani 1 1 d .
H18A H 0.0155 0.3860 0.8641 0.038 Uiso 1 1 calc R
H18B H 0.0615 0.3971 0.9969 0.038 Uiso 1 1 calc R
H18C H 0.0800 0.3053 0.9377 0.038 Uiso 1 1 calc R
N4 N 0.21678(10) 0.51650(8) 1.02342(11) 0.0221(2) Uani 1 1 d .
C19 C 0.22026(12) 0.57236(10) 1.08705(13) 0.0223(3) Uani 1 1 d .
C20 C 0.22622(14) 0.64303(11) 1.16954(14) 0.0296(3) Uani 1 1 d .
H20A H 0.2196 0.6168 1.2402 0.044 Uiso 1 1 calc R
H20B H 0.1665 0.6857 1.1419 0.044 Uiso 1 1 calc R
H20C H 0.2966 0.6741 1.1821 0.044 Uiso 1 1 calc R
P P 0.59516(3) 0.19812(2) 0.99670(3) 0.01979(7) Uani 1 1 d .
F1 F 0.58105(8) 0.21495(7) 1.12107(8) 0.0297(2) Uani 1 1 d .
F2 F 0.60948(9) 0.18301(7) 0.87411(8) 0.0369(2) Uani 1 1 d .
F3 F 0.50344(9) 0.12223(8) 0.97704(10) 0.0401(3) Uani 1 1 d .
F4 F 0.68753(9) 0.12525(7) 1.04610(10) 0.0380(2) Uani 1 1 d .
F5 F 0.68734(9) 0.27477(7) 1.01897(9) 0.0348(2) Uani 1 1 d .
F6 F 0.50320(10) 0.27229(8) 0.95030(10) 0.0449(3) Uani 1 1 d .

loop_
_atom_site_aniso_label
_atom_site_aniso_U_11
_atom_site_aniso_U_22
_atom_site_aniso_U_33
_atom_site_aniso_U_23
_atom_site_aniso_U_13
_atom_site_aniso_U_12
Pd 0.01608(5) 0.01515(5) 0.01686(5) -0.00049(3) 0.00533(4) -0.00054(3)
C1 0.0179(6) 0.0161(5) 0.0210(6) -0.0034(4) 0.0056(5) -0.0016(4)
C2 0.0180(6) 0.0178(5) 0.0216(6) -0.0016(5) 0.0028(5) 0.0004(5)
C7 0.0192(6) 0.0289(7) 0.0350(9) 0.0068(6) 0.0028(6) 0.0015(6)
C3 0.0219(6) 0.0179(6) 0.0233(7) 0.0000(5) 0.0056(5) -0.0016(5)
C4 0.0190(6) 0.0192(6) 0.0233(7) -0.0066(5) 0.0054(5) -0.0045(5)
C8 0.0220(7) 0.0279(7) 0.0302(8) -0.0065(6) 0.0080(6) -0.0079(5)
C5 0.0171(6) 0.0229(6) 0.0225(7) -0.0056(5) 0.0017(5) 0.0002(5)
C6 0.0206(6) 0.0193(6) 0.0206(6) -0.0025(5) 0.0042(5) 0.0011(5)
C9 0.0265(7) 0.0277(7) 0.0273(8) 0.0054(6) 0.0050(6) 0.0051(6)
N1 0.0181(5) 0.0168(5) 0.0224(6) -0.0023(4) 0.0068(4) -0.0003(4)
C10 0.0166(6) 0.0153(5) 0.0191(6) 0.0012(4) 0.0046(5) 0.0009(4)
C11 0.0235(7) 0.0206(6) 0.0284(7) -0.0059(5) 0.0104(6) -0.0002(5)
C12 0.0226(6) 0.0210(6) 0.0260(7) -0.0045(5) 0.0107(5) 0.0014(5)
N2 0.0175(5) 0.0155(5) 0.0202(5) -0.0004(4) 0.0064(4) 0.0013(4)
C13 0.0154(5) 0.0149(5) 0.0201(6) 0.0030(4) 0.0036(5) 0.0020(4)
C14 0.0217(6) 0.0218(6) 0.0261(7) 0.0021(5) 0.0103(5) 0.0004(5)
C15 0.0226(7) 0.0226(6) 0.0299(8) 0.0057(5) 0.0103(6) -0.0012(5)
C16 0.0229(7) 0.0181(6) 0.0309(8) 0.0025(5) 0.0073(6) -0.0034(5)
C17 0.0211(6) 0.0176(6) 0.0248(7) -0.0008(5) 0.0061(5) -0.0012(5)
N3 0.0168(5) 0.0160(5) 0.0197(5) 0.0018(4) 0.0046(4) 0.0004(4)
C18 0.0201(6) 0.0298(7) 0.0280(7) -0.0068(6) 0.0106(5) -0.0067(5)
N4 0.0210(6) 0.0232(5) 0.0231(6) -0.0022(4) 0.0077(4) -0.0024(4)
C19 0.0196(6) 0.0252(6) 0.0228(7) -0.0012(5) 0.0069(5) -0.0019(5)
C20 0.0311(8) 0.0313(7) 0.0293(8) -0.0117(6) 0.0128(6) -0.0063(6)
P 0.01768(16) 0.02092(15) 0.02046(17) -0.00120(12) 0.00443(13) -0.00111(12)
F1 0.0317(5) 0.0362(5) 0.0234(5) -0.0018(4) 0.0110(4) 0.0021(4)
F2 0.0483(6) 0.0414(6) 0.0239(5) -0.0099(4) 0.0142(4) -0.0139(5)
F3 0.0341(5) 0.0454(6) 0.0432(6) -0.0107(5) 0.0141(5) -0.0212(5)
F4 0.0362(5) 0.0331(5) 0.0436(6) -0.0003(4) 0.0083(5) 0.0146(4)
F5 0.0380(5) 0.0345(5) 0.0329(5) -0.0072(4) 0.0110(4) -0.0170(4)
F6 0.0442(6) 0.0443(6) 0.0363(6) 0.0013(5) -0.0073(5) 0.0204(5)

loop_
_atom_type_symbol
_atom_type_description
_atom_type_scat_dispersion_real
_atom_type_scat_dispersion_imag
_atom_type_scat_source
C C 0.0033 0.0016 'International Tables Vol C Tables 4.2.6.8 and 6.1.1.4'
H H 0.0000 0.0000 'International Tables Vol C Tables 4.2.6.8 and 6.1.1.4'
N N 0.0061 0.0033 'International Tables Vol C Tables 4.2.6.8 and 6.1.1.4'
F F 0.0171 0.0103 'International Tables Vol C Tables 4.2.6.8 and 6.1.1.4'
P P 0.1023 0.0942 'International Tables Vol C Tables 4.2.6.8 and 6.1.1.4'
Pd Pd -0.9988 1.0072 'International Tables Vol C Tables 4.2.6.8 and 6.1.1.4'

loop_
_geom_angle_atom_site_label_1
_geom_angle_atom_site_label_2
_geom_angle_atom_site_label_3
_geom_angle
C10 Pd C18 96.72(6)
C10 Pd N4 174.03(5)
C18 Pd N4 89.09(5)
C10 Pd N3 79.37(5)
C18 Pd N3 173.63(5)
N4 Pd N3 94.96(5)
C6 C1 C2 122.98(13)
C6 C1 N1 118.70(12)
C2 C1 N1 118.32(12)
C3 C2 C1 117.38(12)
C3 C2 C7 120.88(13)
C1 C2 C7 121.74(13)
C2 C7 H7A 109.5
C2 C7 H7B 109.5
H7A C7 H7B 109.5
C2 C7 H7C 109.5
H7A C7 H7C 109.5
H7B C7 H7C 109.5
C2 C3 C4 121.92(13)
C2 C3 H3 119.0
C4 C3 H3 119.0
C5 C4 C3 118.64(13)
C5 C4 C8 121.26(13)
C3 C4 C8 120.09(14)
C4 C8 H8A 109.5
C4 C8 H8B 109.5
H8A C8 H8B 109.5
C4 C8 H8C 109.5
H8A C8 H8C 109.5
H8B C8 H8C 109.5
C4 C5 C6 121.88(13)
C4 C5 H5 119.1
C6 C5 H5 119.1
C5 C6 C1 117.12(13)
C5 C6 C9 121.00(13)
C1 C6 C9 121.85(13)
C6 C9 H9A 109.5
C6 C9 H9B 109.5
H9A C9 H9B 109.5
C6 C9 H9C 109.5
H9A C9 H9C 109.5
H9B C9 H9C 109.5
C10 N1 C11 111.04(12)
C10 N1 C1 126.03(12)
C11 N1 C1 122.90(11)
N1 C10 N2 103.81(11)
N1 C10 Pd 142.56(10)
N2 C10 Pd 113.60(9)
C12 C11 N1 107.56(12)
C12 C11 H11 126.2
N1 C11 H11 126.2
C11 C12 N2 105.78(12)
C11 C12 H12 127.1
N2 C12 H12 127.1
C10 N2 C12 111.80(11)
C10 N2 C13 120.40(11)
C12 N2 C13 127.79(12)
N3 C13 C14 123.96(12)
N3 C13 N2 113.01(12)
C14 C13 N2 122.98(13)
C13 C14 C15 117.16(13)
C13 C14 H14 121.4
C15 C14 H14 121.4
C16 C15 C14 119.70(13)
C16 C15 H15 120.2
C14 C15 H15 120.2
C17 C16 C15 119.02(13)
C17 C16 H16 120.5
C15 C16 H16 120.5
N3 C17 C16 122.07(14)
N3 C17 H17 119.0
C16 C17 H17 119.0
C13 N3 C17 118.08(12)
C13 N3 Pd 113.24(9)
C17 N3 Pd 128.05(10)
Pd C18 H18A 109.5
Pd C18 H18B 109.5
H18A C18 H18B 109.5
Pd C18 H18C 109.5
H18A C18 H18C 109.5
H18B C18 H18C 109.5
C19 N4 Pd 176.66(12)
N4 C19 C20 179.08(18)
C19 C20 H20A 109.5
C19 C20 H20B 109.5
H20A C20 H20B 109.5
C19 C20 H20C 109.5
H20A C20 H20C 109.5
H20B C20 H20C 109.5
F2 P F3 90.77(6)
F2 P F4 90.76(6)
F3 P F4 90.26(6)
F2 P F6 90.57(6)
F3 P F6 90.32(7)
F4 P F6 178.54(6)
F2 P F5 90.34(6)
F3 P F5 178.88(6)
F4 P F5 89.67(6)
F6 P F5 89.73(7)
F2 P F1 179.18(6)
F3 P F1 89.92(6)
F4 P F1 89.66(6)
F6 P F1 88.99(6)
F5 P F1 88.96(5)

loop_
_geom_bond_atom_site_label_1
_geom_bond_atom_site_label_2
_geom_bond_distance
Pd C10 1.9757(13)
Pd C18 2.0375(14)
Pd N4 2.0511(12)
Pd N3 2.1391(11)
C1 C6 1.3985(19)
C1 C2 1.3988(19)
C1 N1 1.4446(17)
C2 C3 1.391(2)
C2 C7 1.509(2)
C7 H7A 0.9800
C7 H7B 0.9800
C7 H7C 0.9800
C3 C4 1.394(2)
C3 H3 0.9500
C4 C5 1.393(2)
C4 C8 1.508(2)
C8 H8A 0.9800
C8 H8B 0.9800
C8 H8C 0.9800
C5 C6 1.398(2)
C5 H5 0.9500
C6 C9 1.504(2)
C9 H9A 0.9800
C9 H9B 0.9800
C9 H9C 0.9800
N1 C10 1.3543(17)
N1 C11 1.3930(18)
C10 N2 1.3700(17)
C11 C12 1.346(2)
C11 H11 0.9500
C12 N2 1.3897(17)
C12 H12 0.9500
N2 C13 1.4112(17)
C13 N3 1.3370(18)
C13 C14 1.3835(19)
C14 C15 1.393(2)
C14 H14 0.9500
C15 C16 1.383(2)
C15 H15 0.9500
C16 C17 1.383(2)
C16 H16 0.9500
C17 N3 1.3467(17)
C17 H17 0.9500
C18 H18A 0.9800
C18 H18B 0.9800
C18 H18C 0.9800
N4 C19 1.1398(19)
C19 C20 1.456(2)
C20 H20A 0.9800
C20 H20B 0.9800
C20 H20C 0.9800
P F2 1.5888(11)
P F3 1.5953(10)
P F4 1.5975(10)
P F6 1.6009(11)
P F5 1.6064(10)
P F1 1.6131(10)

loop_
_geom_torsion_atom_site_label_1
_geom_torsion_atom_site_label_2
_geom_torsion_atom_site_label_3
_geom_torsion_atom_site_label_4
_geom_torsion
C6 C1 C2 C3 -2.5(2)
N1 C1 C2 C3 178.08(12)
C6 C1 C2 C7 178.09(14)
N1 C1 C2 C7 -1.3(2)
C1 C2 C3 C4 0.4(2)
C7 C2 C3 C4 179.78(14)
C2 C3 C4 C5 2.0(2)
C2 C3 C4 C8 -176.60(13)
C3 C4 C5 C6 -2.4(2)
C8 C4 C5 C6 176.17(13)
C4 C5 C6 C1 0.4(2)
C4 C5 C6 C9 -177.68(13)
C2 C1 C6 C5 2.1(2)
N1 C1 C6 C5 -178.47(12)
C2 C1 C6 C9 -179.80(14)
N1 C1 C6 C9 -0.4(2)
C6 C1 N1 C10 85.36(17)
C2 C1 N1 C10 -95.21(16)
C6 C1 N1 C11 -96.89(16)
C2 C1 N1 C11 82.55(17)
C11 N1 C10 N2 0.45(15)
C1 N1 C10 N2 178.43(12)
C11 N1 C10 Pd -177.29(13)
C1 N1 C10 Pd 0.7(2)
C18 Pd C10 N1 -9.08(17)
N3 Pd C10 N1 176.01(17)
C18 Pd C10 N2 173.31(10)
N3 Pd C10 N2 -1.59(9)
C10 N1 C11 C12 -0.23(17)
C1 N1 C11 C12 -178.28(13)
N1 C11 C12 N2 -0.10(16)
N1 C10 N2 C12 -0.52(15)
Pd C10 N2 C12 177.98(9)
N1 C10 N2 C13 179.85(11)
Pd C10 N2 C13 -1.64(15)
C11 C12 N2 C10 0.39(16)
C11 C12 N2 C13 179.99(13)
C10 N2 C13 N3 5.79(17)
C12 N2 C13 N3 -173.77(13)
C10 N2 C13 C14 -171.84(13)
C12 N2 C13 C14 8.6(2)
N3 C13 C14 C15 0.6(2)
N2 C13 C14 C15 177.95(12)
C13 C14 C15 C16 0.5(2)
C14 C15 C16 C17 -1.3(2)
C15 C16 C17 N3 1.2(2)
C14 C13 N3 C17 -0.8(2)
N2 C13 N3 C17 -178.35(11)
C14 C13 N3 Pd 170.92(11)
N2 C13 N3 Pd -6.68(13)
C16 C17 N3 C13 -0.1(2)
C16 C17 N3 Pd -170.41(11)
C10 Pd N3 C13 4.74(9)
N4 Pd N3 C13 -177.14(9)
C10 Pd N3 C17 175.40(12)
N4 Pd N3 C17 -6.48(12)
